data_1545857
loop_
_publ_author_name
'Dubey, Ritesh'
'Mir, Niyaz A.'
'Desiraju, Gautam R.'

_publ_section_title
;
 Quaternary cocrystals: combinatorial synthetic strategies based on
 long-range synthon Aufbau modules (LSAM)
;
_journal_issue 2
_journal_name_full IUCrJ
_journal_page_first 102
_journal_page_last 107
_journal_paper_doi 10.1107/S2052252515023957
_journal_volume 3
_journal_year 2016
_chemical_formula_sum 'C44 H46 N4 O6'
_chemical_formula_weight 726.85
_chemical_name_systematic
;
 ?
;
_space_group_crystal_system monoclinic
_space_group_IT_number 14
_space_group_name_Hall '-P 2ybc'
_space_group_name_H-M_alt 'P 1 21/c 1'
_symmetry_space_group_name_Hall '-P 2ybc'
_symmetry_space_group_name_H-M 'P 1 21/c 1'
_atom_sites_solution_hydrogens geom
_audit_creation_method SHELXL-2013
_cell_angle_alpha 90
_cell_angle_beta 97.072(4)
_cell_angle_gamma 90
_cell_formula_units_Z 2
_cell_length_a 8.876(4)
_cell_length_b 11.941(6)
_cell_length_c 17.980(9)
_cell_measurement_temperature 150(2)
_cell_volume 1891.2(16)
_computing_structure_refinement 'SHELXL-2013 (Sheldrick, 2013)'
_diffrn_ambient_temperature 150(2)
_diffrn_measured_fraction_theta_full 0.997
_diffrn_measured_fraction_theta_max 0.998
_diffrn_measurement_device_type 'Rigaku Mercury375R (2x2 bin mode)'
_diffrn_measurement_method 'profile data from \w-scans'
_diffrn_radiation_type MoK\a
_diffrn_radiation_wavelength 0.71073
_diffrn_reflns_av_R_equivalents 0.0981
_diffrn_reflns_av_unetI/netI 0.0490
_diffrn_reflns_Laue_measured_fraction_full 0.997
_diffrn_reflns_Laue_measured_fraction_max 0.998
_diffrn_reflns_limit_h_max 10
_diffrn_reflns_limit_h_min -10
_diffrn_reflns_limit_k_max 14
_diffrn_reflns_limit_k_min -14
_diffrn_reflns_limit_l_max 22
_diffrn_reflns_limit_l_min -22
_diffrn_reflns_number 17330
_diffrn_reflns_point_group_measured_fraction_full 0.997
_diffrn_reflns_point_group_measured_fraction_max 0.998
_diffrn_reflns_theta_full 25.242
_diffrn_reflns_theta_max 25.997
_diffrn_reflns_theta_min 2.052
_diffrn_source 'Sealed Tube'
_exptl_absorpt_coefficient_mu 0.085
_exptl_absorpt_correction_T_max 1.000
_exptl_absorpt_correction_T_min 0.847
_exptl_absorpt_correction_type multi-scan
_exptl_absorpt_process_details 'Jacobson, R. (1998) Private communication'
_exptl_crystal_colour Orange
_exptl_crystal_density_diffrn 1.276
_exptl_crystal_description Block
_exptl_crystal_F_000 772
_exptl_crystal_size_max 0.440
_exptl_crystal_size_mid 0.310
_exptl_crystal_size_min 0.170
_refine_diff_density_max 0.249
_refine_diff_density_min -0.280
_refine_diff_density_rms 0.076
_refine_ls_extinction_method none
_refine_ls_goodness_of_fit_ref 1.104
_refine_ls_hydrogen_treatment constr
_refine_ls_matrix_type full
_refine_ls_number_parameters 251
_refine_ls_number_reflns 3710
_refine_ls_number_restraints 0
_refine_ls_restrained_S_all 1.104
_refine_ls_R_factor_all 0.0542
_refine_ls_R_factor_gt 0.0486
_refine_ls_shift/su_max 0.000
_refine_ls_shift/su_mean 0.000
_refine_ls_structure_factor_coef Fsqd
_refine_ls_weighting_details
;
 w=1/[\s^2^(Fo^2^)+(0.0818P)^2^+0.4644P]
 where P=(Fo^2^+2Fc^2^)/3
;
_refine_ls_weighting_scheme calc
_refine_ls_wR_factor_gt 0.1402
_refine_ls_wR_factor_ref 0.1530
_reflns_Friedel_coverage 0.000
_reflns_number_gt 3403
_reflns_number_total 3710
_reflns_threshold_expression 'I > 2\s(I)'
_cod_data_source_file hi5641.cif
_cod_data_source_block TS_PGL_TMP_PYR
_cod_depositor_comments
;
The following automatic conversions were performed:

'_exptl_absorpt_correction_type' value 'Multi-scan' changed to
'multi-scan' according to
/home/data/users/saulius/crontab/automatic-downloads/rss-feeds/IUCr/lib/dictionaries/cif_core.dic
dictionary named 'cif_core.dic' version 2.4.2 from 2011-04-26.

Automatic conversion script
Id: cif_fix_values 4973 2017-02-22 13:04:09Z antanas 
;
_cod_database_code 1545857
_shelx_space_group_comment
;
The symmetry employed for this shelxl refinement is uniquely defined
by the following loop, which should always be used as a source of
symmetry information in preference to the above space-group names.
They are only intended as comments.
;
_shelx_estimated_absorpt_t_min 0.963
_shelx_estimated_absorpt_t_max 0.986
_shelxl_version_number 2013-2

loop_
_space_group_symop_operation_xyz
'x, y, z'
'-x, y+1/2, -z+1/2'
'-x, -y, -z'
'x, -y-1/2, z-1/2'

loop_
_atom_site_label
_atom_site_type_symbol
_atom_site_fract_x
_atom_site_fract_y
_atom_site_fract_z
_atom_site_U_iso_or_equiv
_atom_site_adp_type
_atom_site_occupancy
_atom_site_site_symmetry_order
_atom_site_calc_flag
_atom_site_refinement_flags_posn
_atom_site_refinement_flags_adp
O1 O 0.37877(13) 0.82145(10) 0.28241(6) 0.0324(3) Uani 1 1 d . .
H1 H 0.3795 0.7521 0.2902 0.049 Uiso 1 1 calc R U
O3 O 0.65089(14) 1.10222(9) 0.17003(7) 0.0363(3) Uani 1 1 d . .
H3 H 0.7195 1.1097 0.1422 0.054 Uiso 1 1 calc R U
N1 N 0.92555(14) 0.79791(11) 0.01904(7) 0.0274(3) Uani 1 1 d . .
O2 O 0.73956(13) 0.71211(9) 0.12094(7) 0.0356(3) Uani 1 1 d . .
H2 H 0.7911 0.7392 0.0891 0.053 Uiso 1 1 calc R U
N2 N 1.12725(14) 0.85993(10) -0.07855(7) 0.0278(3) Uani 1 1 d . .
C4 C 0.70181(16) 0.90899(12) 0.14365(8) 0.0241(3) Uani 1 1 d . .
H4 H 0.7766 0.9302 0.1128 0.029 Uiso 1 1 calc R U
C3 C 0.66989(16) 0.79636(12) 0.15462(8) 0.0242(3) Uani 1 1 d . .
C10 C 1.17018(16) 0.86153(12) -0.00407(8) 0.0265(3) Uani 1 1 d . .
C6 C 0.51119(16) 0.96051(12) 0.22398(8) 0.0262(3) Uani 1 1 d . .
H6 H 0.4546 1.0163 0.2460 0.031 Uiso 1 1 calc R U
C21 C 1.07636(17) 0.51942(12) 0.00738(8) 0.0286(3) Uani 1 1 d . .
C8 C 0.88188(17) 0.79785(12) -0.05545(8) 0.0275(3) Uani 1 1 d . .
C5 C 0.62172(16) 0.99031(12) 0.17884(8) 0.0250(3) Uani 1 1 d . .
C1 C 0.48549(16) 0.84742(12) 0.23612(7) 0.0243(3) Uani 1 1 d . .
C2 C 0.56307(16) 0.76506(12) 0.20168(8) 0.0257(3) Uani 1 1 d . .
H2A H 0.5437 0.6881 0.2100 0.031 Uiso 1 1 calc R U
C9 C 1.06750(17) 0.82962(13) 0.04561(8) 0.0270(3) Uani 1 1 d . .
C20 C 1.14842(19) 0.52464(14) 0.08275(9) 0.0337(4) Uani 1 1 d . .
C16 C 1.15749(19) 0.55231(13) -0.05267(9) 0.0323(4) Uani 1 1 d . .
C14 C 1.32970(18) 0.89821(16) 0.02332(10) 0.0382(4) Uani 1 1 d . .
H14A H 1.3863 0.9092 -0.0196 0.057 Uiso 1 1 calc R U
H14B H 1.3799 0.8406 0.0564 0.057 Uiso 1 1 calc R U
H14C H 1.3268 0.9687 0.0510 0.057 Uiso 1 1 calc R U
C7 C 0.98515(17) 0.82919(13) -0.10517(8) 0.0284(3) Uani 1 1 d . .
C12 C 0.72104(18) 0.76355(17) -0.08216(10) 0.0407(4) Uani 1 1 d . .
H12A H 0.6723 0.7362 -0.0396 0.061 Uiso 1 1 calc R U
H12B H 0.7214 0.7039 -0.1196 0.061 Uiso 1 1 calc R U
H12C H 0.6647 0.8282 -0.1047 0.061 Uiso 1 1 calc R U
C11 C 0.9427(2) 0.82999(17) -0.18892(9) 0.0437(4) Uani 1 1 d . .
H11A H 1.0320 0.8491 -0.2134 0.066 Uiso 1 1 calc R U
H11B H 0.8628 0.8856 -0.2023 0.066 Uiso 1 1 calc R U
H11C H 0.9056 0.7557 -0.2056 0.066 Uiso 1 1 calc R U
C17 C 1.3077(2) 0.58971(15) -0.03674(11) 0.0395(4) Uani 1 1 d . .
H17 H 1.3623 0.6120 -0.0765 0.047 Uiso 1 1 calc R U
C15 C 1.0808(2) 0.54613(15) -0.12852(10) 0.0402(4) Uani 1 1 d . .
H15 H 1.1333 0.5679 -0.1692 0.048 Uiso 1 1 calc R U
C19 C 1.2989(2) 0.56247(16) 0.09561(10) 0.0427(4) Uani 1 1 d . .
H19 H 1.3481 0.5664 0.1455 0.051 Uiso 1 1 calc R U
C13 C 1.1101(2) 0.82922(17) 0.12938(9) 0.0403(4) Uani 1 1 d . .
H13A H 1.0236 0.8032 0.1537 0.060 Uiso 1 1 calc R U
H13B H 1.1378 0.9052 0.1465 0.060 Uiso 1 1 calc R U
H13C H 1.1967 0.7790 0.1424 0.060 Uiso 1 1 calc R U
C18 C 1.3774(2) 0.59437(16) 0.03684(12) 0.0435(4) Uani 1 1 d . .
H18 H 1.4794 0.6195 0.0470 0.052 Uiso 1 1 calc R U
C22 C 1.0633(2) 0.48985(16) 0.14227(9) 0.0419(4) Uani 1 1 d . .
H22 H 1.1107 0.4925 0.1926 0.050 Uiso 1 1 calc R U

loop_
_atom_site_aniso_label
_atom_site_aniso_U_11
_atom_site_aniso_U_22
_atom_site_aniso_U_33
_atom_site_aniso_U_23
_atom_site_aniso_U_13
_atom_site_aniso_U_12
O1 0.0382(6) 0.0311(6) 0.0318(6) 0.0021(5) 0.0196(5) -0.0040(5)
O3 0.0449(7) 0.0234(6) 0.0462(7) -0.0040(5) 0.0283(5) -0.0061(5)
N1 0.0262(6) 0.0295(7) 0.0277(6) -0.0002(5) 0.0082(5) 0.0011(5)
O2 0.0423(7) 0.0245(5) 0.0450(7) -0.0013(5) 0.0250(5) 0.0017(5)
N2 0.0297(6) 0.0270(6) 0.0278(6) 0.0009(5) 0.0083(5) -0.0034(5)
C4 0.0243(7) 0.0265(7) 0.0229(7) -0.0011(5) 0.0087(5) -0.0028(5)
C3 0.0249(7) 0.0251(7) 0.0230(7) -0.0012(5) 0.0044(5) 0.0014(5)
C10 0.0272(7) 0.0240(7) 0.0284(7) -0.0008(6) 0.0042(6) -0.0009(5)
C6 0.0290(7) 0.0260(7) 0.0255(7) -0.0048(6) 0.0103(6) -0.0020(6)
C21 0.0334(8) 0.0219(7) 0.0301(8) -0.0035(6) 0.0026(6) 0.0049(6)
C8 0.0271(7) 0.0271(7) 0.0287(7) -0.0013(6) 0.0049(6) 0.0003(6)
C5 0.0277(7) 0.0232(7) 0.0247(7) -0.0023(5) 0.0058(5) -0.0033(5)
C1 0.0244(7) 0.0309(7) 0.0182(6) 0.0009(5) 0.0050(5) -0.0042(5)
C2 0.0296(7) 0.0233(7) 0.0246(7) 0.0021(5) 0.0054(6) -0.0024(6)
C9 0.0270(7) 0.0282(7) 0.0262(7) -0.0011(6) 0.0052(6) 0.0018(6)
C20 0.0377(9) 0.0304(8) 0.0315(8) -0.0039(6) -0.0020(6) 0.0018(6)
C16 0.0357(8) 0.0270(8) 0.0348(8) -0.0027(6) 0.0061(6) 0.0038(6)
C14 0.0298(8) 0.0449(10) 0.0395(9) 0.0009(7) 0.0023(7) -0.0085(7)
C7 0.0311(8) 0.0278(7) 0.0265(7) -0.0006(6) 0.0045(6) -0.0022(6)
C12 0.0280(8) 0.0527(11) 0.0409(9) -0.0034(8) 0.0022(7) -0.0062(7)
C11 0.0482(10) 0.0563(11) 0.0265(8) 0.0023(7) 0.0041(7) -0.0124(9)
C17 0.0368(9) 0.0358(9) 0.0478(10) -0.0003(7) 0.0121(7) 0.0006(7)
C15 0.0478(10) 0.0450(10) 0.0289(8) -0.0006(7) 0.0095(7) 0.0004(8)
C19 0.0415(10) 0.0429(10) 0.0402(9) -0.0021(8) -0.0087(7) -0.0019(8)
C13 0.0389(9) 0.0569(11) 0.0252(8) -0.0010(7) 0.0045(7) -0.0015(8)
C18 0.0298(8) 0.0407(10) 0.0584(11) -0.0022(8) -0.0016(8) -0.0029(7)
C22 0.0522(10) 0.0470(10) 0.0252(8) -0.0028(7) -0.0008(7) -0.0003(8)

loop_
_atom_type_symbol
_atom_type_description
_atom_type_scat_dispersion_real
_atom_type_scat_dispersion_imag
_atom_type_scat_source
C C 0.0033 0.0016 'International Tables Vol C Tables 4.2.6.8 and 6.1.1.4'
H H 0.0000 0.0000 'International Tables Vol C Tables 4.2.6.8 and 6.1.1.4'
N N 0.0061 0.0033 'International Tables Vol C Tables 4.2.6.8 and 6.1.1.4'
O O 0.0106 0.0060 'International Tables Vol C Tables 4.2.6.8 and 6.1.1.4'

loop_
_geom_angle_atom_site_label_1
_geom_angle_atom_site_label_2
_geom_angle_atom_site_label_3
_geom_angle
_geom_angle_site_symmetry_1
_geom_angle_site_symmetry_3
C1 O1 H1 109.5 . .
C5 O3 H3 109.5 . .
C9 N1 C8 119.68(13) . .
C3 O2 H2 109.5 . .
C7 N2 C10 119.76(13) . .
C3 C4 C5 118.82(13) . .
C3 C4 H4 120.6 . .
C5 C4 H4 120.6 . .
O2 C3 C4 122.60(13) . .
O2 C3 C2 116.81(13) . .
C4 C3 C2 120.59(13) . .
N2 C10 C9 120.14(13) . .
N2 C10 C14 117.97(13) . .
C9 C10 C14 121.89(14) . .
C1 C6 C5 118.67(13) . .
C1 C6 H6 120.7 . .
C5 C6 H6 120.7 . .
C16 C21 C21 120.41(17) . 3_765
C16 C21 C20 119.89(15) . .
C21 C21 C20 119.70(18) 3_765 .
N1 C8 C7 120.06(14) . .
N1 C8 C12 117.55(13) . .
C7 C8 C12 122.39(14) . .
O3 C5 C6 118.13(13) . .
O3 C5 C4 120.60(13) . .
C6 C5 C4 121.27(14) . .
O1 C1 C2 121.86(13) . .
O1 C1 C6 116.97(13) . .
C2 C1 C6 121.15(13) . .
C1 C2 C3 119.42(13) . .
C1 C2 H2A 120.3 . .
C3 C2 H2A 120.3 . .
N1 C9 C10 120.19(13) . .
N1 C9 C13 117.57(14) . .
C10 C9 C13 122.25(14) . .
C19 C20 C21 118.50(16) . .
C19 C20 C22 123.01(15) . .
C21 C20 C22 118.48(15) . .
C17 C16 C21 119.32(15) . .
C17 C16 C15 122.22(16) . .
C21 C16 C15 118.46(15) . .
C10 C14 H14A 109.5 . .
C10 C14 H14B 109.5 . .
H14A C14 H14B 109.5 . .
C10 C14 H14C 109.5 . .
H14A C14 H14C 109.5 . .
H14B C14 H14C 109.5 . .
N2 C7 C8 120.16(14) . .
N2 C7 C11 117.55(14) . .
C8 C7 C11 122.29(14) . .
C8 C12 H12A 109.5 . .
C8 C12 H12B 109.5 . .
H12A C12 H12B 109.5 . .
C8 C12 H12C 109.5 . .
H12A C12 H12C 109.5 . .
H12B C12 H12C 109.5 . .
C7 C11 H11A 109.5 . .
C7 C11 H11B 109.5 . .
H11A C11 H11B 109.5 . .
C7 C11 H11C 109.5 . .
H11A C11 H11C 109.5 . .
H11B C11 H11C 109.5 . .
C18 C17 C16 120.50(17) . .
C18 C17 H17 119.7 . .
C16 C17 H17 119.7 . .
C22 C15 C16 121.05(16) 3_765 .
C22 C15 H15 119.5 3_765 .
C16 C15 H15 119.5 . .
C18 C19 C20 121.33(16) . .
C18 C19 H19 119.3 . .
C20 C19 H19 119.3 . .
C9 C13 H13A 109.5 . .
C9 C13 H13B 109.5 . .
H13A C13 H13B 109.5 . .
C9 C13 H13C 109.5 . .
H13A C13 H13C 109.5 . .
H13B C13 H13C 109.5 . .
C19 C18 C17 120.45(16) . .
C19 C18 H18 119.8 . .
C17 C18 H18 119.8 . .
C15 C22 C20 121.90(15) 3_765 .
C15 C22 H22 119.0 3_765 .
C20 C22 H22 119.0 . .

loop_
_geom_bond_atom_site_label_1
_geom_bond_atom_site_label_2
_geom_bond_distance
_geom_bond_site_symmetry_2
O1 C1 1.3712(17) .
O1 H1 0.8400 .
O3 C5 1.3740(19) .
O3 H3 0.8400 .
N1 C9 1.346(2) .
N1 C8 1.348(2) .
O2 C3 1.3614(18) .
O2 H2 0.8400 .
N2 C7 1.344(2) .
N2 C10 1.347(2) .
C4 C3 1.393(2) .
C4 C5 1.400(2) .
C4 H4 0.9500 .
C3 C2 1.397(2) .
C10 C9 1.405(2) .
C10 C14 1.506(2) .
C6 C1 1.391(2) .
C6 C5 1.394(2) .
C6 H6 0.9500 .
C21 C16 1.425(2) .
C21 C21 1.426(3) 3_765
C21 C20 1.427(2) .
C8 C7 1.408(2) .
C8 C12 1.506(2) .
C1 C2 1.389(2) .
C2 H2A 0.9500 .
C9 C13 1.507(2) .
C20 C19 1.402(3) .
C20 C22 1.445(3) .
C16 C17 1.402(2) .
C16 C15 1.449(2) .
C14 H14A 0.9800 .
C14 H14B 0.9800 .
C14 H14C 0.9800 .
C7 C11 1.507(2) .
C12 H12A 0.9800 .
C12 H12B 0.9800 .
C12 H12C 0.9800 .
C11 H11A 0.9800 .
C11 H11B 0.9800 .
C11 H11C 0.9800 .
C17 C18 1.391(3) .
C17 H17 0.9500 .
C15 C22 1.343(3) 3_765
C15 H15 0.9500 .
C19 C18 1.389(3) .
C19 H19 0.9500 .
C13 H13A 0.9800 .
C13 H13B 0.9800 .
C13 H13C 0.9800 .
C18 H18 0.9500 .
C22 C15 1.343(3) 3_765
C22 H22 0.9500 .

loop_
_geom_hbond_atom_site_label_D
_geom_hbond_atom_site_label_H
_geom_hbond_atom_site_label_A
_geom_hbond_distance_DH
_geom_hbond_distance_HA
_geom_hbond_distance_DA
_geom_hbond_angle_DHA
_geom_hbond_site_symmetry_A
O1 H1 O3 0.84 1.96 2.7765(19) 164.6 2_645
O3 H3 N2 0.84 1.92 2.7541(19) 175.2 3_775
O2 H2 N1 0.84 1.97 2.8066(18) 175.6 .

loop_
_geom_torsion_atom_site_label_1
_geom_torsion_atom_site_label_2
_geom_torsion_atom_site_label_3
_geom_torsion_atom_site_label_4
_geom_torsion
_geom_torsion_site_symmetry_1
_geom_torsion_site_symmetry_4
C5 C4 C3 O2 178.21(13) . .
C5 C4 C3 C2 -1.9(2) . .
C7 N2 C10 C9 0.9(2) . .
C7 N2 C10 C14 -179.07(14) . .
C9 N1 C8 C7 1.0(2) . .
C9 N1 C8 C12 -178.97(14) . .
C1 C6 C5 O3 -177.09(13) . .
C1 C6 C5 C4 2.5(2) . .
C3 C4 C5 O3 179.36(13) . .
C3 C4 C5 C6 -0.3(2) . .
C5 C6 C1 O1 178.32(12) . .
C5 C6 C1 C2 -2.7(2) . .
O1 C1 C2 C3 179.54(12) . .
C6 C1 C2 C3 0.7(2) . .
O2 C3 C2 C1 -178.39(13) . .
C4 C3 C2 C1 1.7(2) . .
C8 N1 C9 C10 -0.6(2) . .
C8 N1 C9 C13 179.43(14) . .
N2 C10 C9 N1 -0.4(2) . .
C14 C10 C9 N1 179.63(14) . .
N2 C10 C9 C13 179.61(15) . .
C14 C10 C9 C13 -0.4(2) . .
C16 C21 C20 C19 0.0(2) . .
C21 C21 C20 C19 179.61(17) 3_765 .
C16 C21 C20 C22 -179.53(15) . .
C21 C21 C20 C22 0.1(3) 3_765 .
C21 C21 C16 C17 -179.72(17) 3_765 .
C20 C21 C16 C17 -0.1(2) . .
C21 C21 C16 C15 0.5(3) 3_765 .
C20 C21 C16 C15 -179.91(14) . .
C10 N2 C7 C8 -0.5(2) . .
C10 N2 C7 C11 179.41(15) . .
N1 C8 C7 N2 -0.4(2) . .
C12 C8 C7 N2 179.52(15) . .
N1 C8 C7 C11 179.63(15) . .
C12 C8 C7 C11 -0.4(2) . .
C21 C16 C17 C18 0.2(2) . .
C15 C16 C17 C18 -179.96(16) . .
C17 C16 C15 C22 -179.89(17) . 3_765
C21 C16 C15 C22 -0.1(3) . 3_765
C21 C20 C19 C18 0.0(3) . .
C22 C20 C19 C18 179.48(17) . .
C20 C19 C18 C17 0.2(3) . .
C16 C17 C18 C19 -0.3(3) . .
C19 C20 C22 C15 -179.99(18) . 3_765
C21 C20 C22 C15 -0.5(3) . 3_765
